data_7035770
loop_
_publ_author_name
'Liang, Jie'
'Su, Jie'
'Chen, Yanping'
'Li, Zhaofei'
'Li, Kuo'
'Zhang, Hao'
'Zou, Xiaodong'
'Liao, Fuhui'
'Wang, Yingxia'
'Lin, Jianhua'

_publ_section_title
;
 Syntheses, structure solutions, and catalytic performance of two novel
 layered silicates.
;
_journal_issue 35
_journal_name_full 'Dalton transactions (Cambridge, England : 2003)'
_journal_page_first 15567
_journal_page_last 15575
_journal_paper_doi 10.1039/c5dt00487j
_journal_volume 44
_journal_year 2015
_chemical_formula_analytical (Si10O19)(OH)3(C6H17N)(H2O)
_chemical_formula_moiety '(Si10O19)(OH)3(C6H17N) (H2O)'
_chemical_formula_sum 'C6 N O22 Si10'
_chemical_formula_weight 718.97
_chemical_melting_point 800
_chemical_name_common 'a layered silicate'
_chemical_name_systematic PKU-13
_space_group_IT_number 2
_symmetry_cell_setting triclinic
_symmetry_Int_Tables_number 2
_symmetry_space_group_name_Hall '-P 1'
_symmetry_space_group_name_H-M 'P -1'
_audit_update_record
;
2014-07-17 deposited with the CCDC.
2015-07-13 downloaded from the CCDC.
;
_cell_angle_alpha 112.663(4)
_cell_angle_beta 85.367(3)
_cell_angle_gamma 107.158(3)
_cell_formula_units_Z 1
_cell_length_a 10.6156(12)
_cell_length_b 7.4837(8)
_cell_length_c 9.2501(9)
_cell_measurement_temperature 293
_cell_volume 647.49(12)
_computing_structure_refinement 'Topas Academic V4.1'
_diffrn_ambient_temperature 293
_diffrn_radiation_monochromator 'Ge 1 1 1'
_diffrn_radiation_probe x-ray
_diffrn_radiation_source 'X-ray tube'
_diffrn_radiation_type 'Cu K\a1'
_diffrn_radiation_wavelength 1.540596
_exptl_crystal_colour white
_exptl_crystal_density_diffrn 1.844
_exptl_crystal_description plate
_exptl_crystal_recrystallization_method 'hydrothermal synthesis'
_pd_char_colour white
_pd_char_particle_morphology plate
_pd_meas_2theta_range_inc 0.02
_pd_meas_2theta_range_max 99.980
_pd_meas_2theta_range_min 5.000
_pd_meas_number_of_points 4750
_pd_proc_ls_background_function 'Chebychev polynomial'
_pd_proc_ls_pref_orient_corr ' ?'
_pd_proc_ls_profile_function 'PearsonVII Peak Type'
_pd_proc_ls_prof_R_factor 0.0477
_pd_proc_ls_prof_wR_expected 0.0273
_pd_proc_ls_prof_wR_factor 0.0634
_pd_spec_mounting ' ?'
_pd_spec_mount_mode transmission
_pd_spec_shape flat_sheet
_refine_ls_goodness_of_fit_all 2.32
_refine_ls_number_parameters 108
_refine_ls_R_I_factor 0.0301
_cod_data_source_file c5dt00487j2.cif
_cod_data_source_block PKU-13
_cod_depositor_comments
;
The following automatic conversions were performed:

'_diffrn_radiation_probe' value 'X-ray' changed to 'x-ray' according
to
/usr/data/users/saulius/crontab/automatic-downloads/rss-feeds/RSC/lib/dictionaries/cif_core.dic
dictionary named 'cif_core.dic' version 2.4.2 from 2011-04-26.

Automatic conversion script
Id: cif_fix_values 3271 2015-04-21 07:52:19Z andrius 

 Adding full bibliography for 7035770--7035771.cif.
;
_cod_database_code 7035770

loop_
_symmetry_equiv_pos_site_id
_symmetry_equiv_pos_as_xyz
1 x,y,z
2 -x,-y,-z

loop_
_atom_site_label
_atom_site_type_symbol
_atom_site_fract_x
_atom_site_fract_y
_atom_site_fract_z
_atom_site_adp_type
_atom_site_U_iso_or_equiv
_atom_site_symmetry_multiplicity
_atom_site_occupancy
_atom_site_calc_flag
Si1 Si 0.8850(3) 0.3973(5) 0.1678(4) Uiso 0.0117(18) 2 1 d
Si2 Si 0.9006(3) 0.2055(5) 0.8226(4) Uiso 0.0117(18) 2 1 d
Si3 Si 0.2688(4) 0.5058(5) 0.5365(4) Uiso 0.0117(18) 2 1 d
Si4 Si 0.9850(3) 0.8058(5) 0.6724(4) Uiso 0.0117(18) 2 1 d
Si5 Si 0.7505(3) 0.1170(5) 0.5141(4) Uiso 0.0117(18) 2 1 d
O1 O 0.9816(4) 0.3024(5) 0.2205(4) Uiso 0.018(3) 2 1 d
O2 O 0.7561(4) 0.4071(11) 0.2747(4) Uiso 0.018(3) 2 1 d
O3 O 0.8336(6) 0.2574(12) 0.9904(4) Uiso 0.018(3) 2 1 d
O4 O 0.0335(5) 0.3781(5) 0.8211(8) Uiso 0.018(3) 2 1 d
O5 O 0.3865(4) 0.4029(9) 0.5007(12) Uiso 0.018(3) 2 1 d
O6 O 0.1325(4) 0.3446(9) 0.4531(6) Uiso 0.018(3) 2 1 d
O7 O 0.1145(3) 0.8813(11) 0.5818(5) Uiso 0.018(3) 2 1 d
O8 O 0.9405(5) 0.0009(5) 0.7878(9) Uiso 0.018(3) 2 1 d
O9 O 0.7905(4) 0.1669(9) 0.6948(3) Uiso 0.018(3) 2 1 d
O10 O 0.6413(6) 0.9040(7) 0.4336(11) Uiso 0.018(3) 2 1 d
O11 O 0.7003(5) 0.3035(4) 0.5162(5) Uiso 0.018(3) 2 1 d
N1 N 0.430139 0.304273 -0.002299 Uiso 0.038(11) 2 0.5 d
C1 C 0.329695 0.331149 -0.086239 Uiso 0.038(11) 2 0.5 d
C2 C 0.391058 0.326592 0.158452 Uiso 0.038(11) 2 0.5 d
C3 C 0.431968 0.092515 -0.076665 Uiso 0.038(11) 2 0.5 d
C4 C 0.567335 0.423355 -0.027641 Uiso 0.038(11) 2 0.5 d
C5 C 0.565901 0.625111 -0.031879 Uiso 0.038(11) 2 0.5 d
C6 C 0.701696 0.766188 0.010123 Uiso 0.038(11) 2 0.5 d

loop_
_atom_type_symbol
_atom_type_scat_dispersion_real
_atom_type_scat_dispersion_imag
_atom_type_scat_source
C 0.0033 0.0016 'International Tables Vol C tables 4.2.6.8 and 6.1.1.1'
N 0.0061 0.0033 'International Tables Vol C tables 4.2.6.8 and 6.1.1.1'
O 0.0106 0.0060 'International Tables Vol C tables 4.2.6.8 and 6.1.1.1'
Si 0.0817 0.0704 'International Tables Vol C tables 4.2.6.8 and 6.1.1.1'

loop_
_geom_angle_atom_site_label_1
_geom_angle_atom_site_label_2
_geom_angle_atom_site_label_3
_geom_angle_site_symmetry_1
_geom_angle_site_symmetry_3
_geom_angle
O1 Si1 O2 . . 112.5(4)
O1 Si1 O3 . 1_554 108.7(4)
O1 Si1 O4 . 2_666 108.7(3)
O2 Si1 O3 . 1_554 107.4(3)
O2 Si1 O4 . 2_666 109.7(4)
O3 Si1 O4 1_554 2_666 109.8(5)
O3 Si2 O4 . 1_655 112.9(3)
O3 Si2 O8 . . 106.4(5)
O3 Si2 O9 . . 107.3(3)
O4 Si2 O8 1_655 . 107.6(3)
O4 Si2 O9 1_655 . 112.3(4)
O8 Si2 O9 . . 110.4(4)
O2 Si3 O5 2_666 . 110.6(5)
O2 Si3 O6 2_666 . 106.5(3)
O2 Si3 O11 2_666 2_666 106.2(4)
O5 Si3 O6 . . 111.2(3)
O5 Si3 O11 . 2_666 112.7(4)
O6 Si3 O11 . 2_666 109.4(4)
O1 Si4 O6 2_766 2_666 111.0(4)
O1 Si4 O7 2_766 1_655 110.6(4)
O1 Si4 O8 2_766 1_565 107.6(4)
O6 Si4 O7 2_666 1_655 109.5(3)
O6 Si4 O8 2_666 1_565 109.4(4)
O7 Si4 O8 1_655 1_565 108.7(4)
O7 Si5 O9 2_666 . 106.4(3)
O7 Si5 O10 2_666 1_545 109.9(4)
O7 Si5 O11 2_666 . 108.4(4)
O9 Si5 O10 . 1_545 113.7(5)
O9 Si5 O11 . . 106.7(3)
O10 Si5 O11 1_545 . 111.4(4)
Si1 O1 Si4 . 2_766 150.8(3)
Si1 O2 Si3 . 2_666 135.2(3)
Si1 O3 Si2 1_556 . 135.1(4)
Si1 O4 Si2 2_666 1_455 153.6(4)
Si3 O6 Si4 . 2_666 164.0(5)
Si4 O7 Si5 1_455 2_666 160.3(6)
Si2 O8 Si4 . 1_545 152.4(6)
Si2 O9 Si5 . . 149.1(3)
Si3 O11 Si5 2_666 . 145.5(4)
C1 N1 C2 . . 110.840(6)
C1 N1 C3 . . 108.000(6)
C1 N1 C4 . . 110.545(7)
C1 N1 C5 . 2_665 83.362(6)
C1 N1 C6 . 2_665 48.618(5)
C2 N1 C3 . . 103.731(6)
C2 N1 C4 . . 118.886(5)
C2 N1 C5 . 2_665 67.626(7)
C2 N1 C6 . 2_665 74.368(5)
C3 N1 C4 . . 103.859(8)
C3 N1 C5 . 2_665 167.980(4)
C3 N1 C6 . 2_665 87.068(7)
C4 N1 C5 . 2_665 74.818(8)
C4 N1 C6 . 2_665 159.092(3)
C5 N1 C6 2_665 2_665 98.098(7)
N1 C1 C6 . 2_665 59.806(7)
C5 C1 C6 2_665 2_665 66.849(7)
N1 C2 C5 . 2_665 19.495(5)
N1 C4 C5 . . 111.000(6)
C5 C4 C5 . 2_665 96.160(5)
N1 C5 C1 2_665 2_665 77.591(7)
N1 C5 C2 2_665 2_665 92.879(8)
N1 C5 C4 2_665 . 141.983(7)
N1 C5 C4 2_665 2_665 86.367(7)
N1 C5 C6 2_665 . 62.852(7)
C1 C5 C2 2_665 2_665 115.805(8)
C1 C5 C4 2_665 . 72.359(7)
C1 C5 C4 2_665 2_665 111.961(8)
C1 C5 C6 2_665 . 45.841(5)
C2 C5 C4 2_665 . 120.900(5)
C2 C5 C4 2_665 2_665 130.847(3)
C2 C5 C6 2_665 . 73.099(6)
C4 C5 C4 . 2_665 83.840(5)
C4 C5 C6 . . 108.000(8)
C4 C5 C6 2_665 . 143.613(7)
N1 C6 C1 2_665 2_665 71.576(4)
C1 C6 C5 2_665 . 67.310(6)

loop_
_geom_bond_atom_site_label_1
_geom_bond_atom_site_label_2
_geom_bond_site_symmetry_2
_geom_bond_distance
Si1 O1 . 1.603(7)
Si1 O2 . 1.625(6)
Si1 O3 1_554 1.603(5)
Si1 O4 2_666 1.615(5)
Si2 O3 . 1.608(5)
Si2 O4 1_655 1.611(5)
Si2 O8 . 1.615(6)
Si2 O9 . 1.616(6)
Si3 O2 2_666 1.641(5)
Si3 O5 . 1.603(7)
Si3 O6 . 1.605(5)
Si3 O11 2_666 1.618(6)
Si4 O1 2_766 1.615(6)
Si4 O6 2_666 1.603(5)
Si4 O7 1_655 1.622(6)
Si4 O8 1_565 1.618(6)
Si5 O7 2_666 1.623(5)
Si5 O9 . 1.629(5)
Si5 O10 1_545 1.604(5)
Si5 O11 . 1.627(6)
N1 C1 . 1.4700(2)
N1 C2 . 1.4700(3)
N1 C3 . 1.4700(4)
N1 C4 . 1.5200(3)
N1 C5 2_665 0.49121(13)
N1 C6 2_665 1.3392(3)
C1 C5 2_665 1.4951(3)
C1 C6 2_665 1.16255(14)
C2 C5 2_665 1.3611(2)
C4 C5 . 1.5300(3)
C4 C5 2_665 1.4699(3)
C5 C6 . 1.4900(4)
